data_1558055
loop_
_publ_author_name
'Deville, Claire'
'Folkj&#x00E6;r, Mads'
'Reinholdt, Peter'
'Hvid, Mathias S.'
'Lamagni, Paolo'
'Borup, Kasper'
'Sun, Zhaozong'
'Lauritsen, Jeppe Vang'
'McKee, Vickie'
'Jensen, Kirsten M \/O'
'Lock, Nina'

_publ_section_title
;
 Cubes on a string: a series of linear coordination polymers with
 cubane-like nodes and dicarboxylate linkers.
;
_journal_issue 21
_journal_name_full Nanoscale
_journal_page_first 11601
_journal_page_last 11611
_journal_paper_doi 10.1039/d0nr01503b
_journal_volume 12
_journal_year 2020
_chemical_formula_moiety 'C16 H12 N4'
_chemical_formula_sum 'C16 H12 N4'
_chemical_formula_weight 260.30
_space_group_crystal_system monoclinic
_space_group_IT_number 14
_space_group_name_Hall '-P 2yn'
_space_group_name_H-M_alt 'P 1 21/n 1'
_atom_sites_solution_hydrogens mixed
_atom_sites_solution_primary dual
_atom_sites_solution_secondary difmap
_audit_creation_method SHELXL-2016/6
_audit_update_record
;
2020-02-13 deposited with the CCDC.	2020-05-13 downloaded from the CCDC.
;
_cell_angle_alpha 90
_cell_angle_beta 111.776(4)
_cell_angle_gamma 90
_cell_formula_units_Z 2
_cell_length_a 7.963(2)
_cell_length_b 8.349(2)
_cell_length_c 9.742(2)
_cell_measurement_reflns_used 3244
_cell_measurement_temperature 100(2)
_cell_measurement_theta_max 23.59
_cell_measurement_theta_min 2.24
_cell_volume 601.5(2)
_computing_cell_refinement 'Bruker SAINT'
_computing_data_collection 'Bruker APEX2'
_computing_data_reduction 'Bruker SAINT'
_computing_structure_refinement 'SHELXL-2016/6 (Sheldrick, 2016)'
_computing_structure_solution 'SHELXT 2014/4 (Sheldrick, 2014)'
_diffrn_ambient_temperature 100(2)
_diffrn_measured_fraction_theta_full 1.000
_diffrn_measured_fraction_theta_max 1.000
_diffrn_measurement_device_type 'Bruker APEX-II CCD'
_diffrn_measurement_method '\f and \w scans'
_diffrn_radiation_type AgK\a
_diffrn_radiation_wavelength 0.56086
_diffrn_reflns_av_R_equivalents 0.1146
_diffrn_reflns_av_unetI/netI 0.0489
_diffrn_reflns_Laue_measured_fraction_full 1.000
_diffrn_reflns_Laue_measured_fraction_max 1.000
_diffrn_reflns_limit_h_max 9
_diffrn_reflns_limit_h_min -9
_diffrn_reflns_limit_k_max 10
_diffrn_reflns_limit_k_min -10
_diffrn_reflns_limit_l_max 12
_diffrn_reflns_limit_l_min -12
_diffrn_reflns_number 15991
_diffrn_reflns_point_group_measured_fraction_full 1.000
_diffrn_reflns_point_group_measured_fraction_max 1.000
_diffrn_reflns_theta_full 19.665
_diffrn_reflns_theta_max 20.493
_diffrn_reflns_theta_min 2.239
_exptl_absorpt_coefficient_mu 0.058
_exptl_absorpt_correction_T_max 0.7449
_exptl_absorpt_correction_T_min 0.5033
_exptl_absorpt_correction_type multi-scan
_exptl_absorpt_process_details 'SADABS-2014/5 (Sheldrick, 2014)'
_exptl_crystal_colour yellow
_exptl_crystal_density_diffrn 1.437
_exptl_crystal_description needle
_exptl_crystal_F_000 272
_exptl_crystal_size_max 0.240
_exptl_crystal_size_mid 0.090
_exptl_crystal_size_min 0.030
_exptl_transmission_factor_max 0.7449
_exptl_transmission_factor_min 0.5033
_refine_diff_density_max 0.385
_refine_diff_density_min -0.256
_refine_diff_density_rms 0.058
_refine_ls_extinction_method none
_refine_ls_goodness_of_fit_ref 1.106
_refine_ls_hydrogen_treatment mixed
_refine_ls_matrix_type full
_refine_ls_number_parameters 98
_refine_ls_number_reflns 1225
_refine_ls_number_restraints 2
_refine_ls_restrained_S_all 1.105
_refine_ls_R_factor_all 0.0696
_refine_ls_R_factor_gt 0.0527
_refine_ls_shift/su_max 0.000
_refine_ls_shift/su_mean 0.000
_refine_ls_structure_factor_coef Fsqd
_refine_ls_weighting_details 'w=1/[\s^2^(Fo^2^)+(0.0514P)^2^+0.4338P] where P=(Fo^2^+2Fc^2^)/3'
_refine_ls_weighting_scheme calc
_refine_ls_wR_factor_gt 0.1208
_refine_ls_wR_factor_ref 0.1294
_reflns_Friedel_coverage 0.000
_reflns_number_gt 965
_reflns_number_total 1225
_reflns_threshold_expression 'I > 2\s(I)'
_cod_data_source_file d0nr01503b2.cif
_cod_data_source_block yelloworgc_a
_cod_depositor_comments 'Adding full bibliography for 1558055--1558057.cif.'
_cod_original_cell_volume 601.5(3)
_cod_original_sg_symbol_H-M 'P 21/n'
_cod_database_code 1558055
_shelx_shelxl_version_number 2016/6
_shelx_space_group_comment
;
The symmetry employed for this shelxl refinement is uniquely defined
by the following loop, which should always be used as a source of
symmetry information in preference to the above space-group names.
They are only intended as comments.
;
_shelx_estimated_absorpt_t_min 0.986
_shelx_estimated_absorpt_t_max 0.998

loop_
_space_group_symop_operation_xyz
'x, y, z'
'-x+1/2, y+1/2, -z+1/2'
'-x, -y, -z'
'x-1/2, -y-1/2, z-1/2'

loop_
_atom_site_label
_atom_site_type_symbol
_atom_site_fract_x
_atom_site_fract_y
_atom_site_fract_z
_atom_site_U_iso_or_equiv
_atom_site_adp_type
_atom_site_occupancy
_atom_site_site_symmetry_order
_atom_site_calc_flag
_atom_site_refinement_flags_posn
_atom_site_refinement_flags_adp
_atom_site_refinement_flags_occupancy
_atom_site_disorder_assembly
_atom_site_disorder_group
N1 N 0.6487(2) 0.7134(2) 0.50944(18) 0.0150(4) Uani 1 1 d D . . . .
H1N H 0.725(4) 0.742(4) 0.600(2) 0.022 Uiso 0.7 1 d D U P . .
C1 C 0.6608(3) 0.5724(2) 0.4404(2) 0.0158(5) Uani 1 1 d . . . . .
N2 N 0.4340(2) 0.7233(2) 0.28336(18) 0.0169(4) Uani 1 1 d D . . . .
H2N H 0.332(6) 0.727(10) 0.206(5) 0.025 Uiso 0.3 1 d D U P . .
C2 C 0.7796(3) 0.4440(2) 0.4869(2) 0.0176(5) Uani 1 1 d . . . . .
H2 H 0.869525 0.439137 0.583730 0.021 Uiso 1 1 calc R U . . .
C3 C 0.7597(3) 0.3243(3) 0.3849(2) 0.0216(5) Uani 1 1 d . . . . .
H3 H 0.838576 0.234572 0.411960 0.026 Uiso 1 1 calc R U . . .
C4 C 0.6275(3) 0.3310(3) 0.2435(2) 0.0209(5) Uani 1 1 d . . . . .
H4 H 0.618941 0.246084 0.176277 0.025 Uiso 1 1 calc R U . . .
C7 C 0.5131(3) 0.7996(3) 0.4100(2) 0.0154(5) Uani 1 1 d . . . . .
C8 C 0.4639(3) 0.9601(3) 0.4367(2) 0.0177(5) Uani 1 1 d . . . . .
H8 H 0.372525 1.012747 0.357351 0.021 Uiso 1 1 calc R U . . .
C6 C 0.5269(3) 0.5803(2) 0.2996(2) 0.0156(5) Uani 1 1 d . . . . .
C5 C 0.5090(3) 0.4574(3) 0.1984(2) 0.0192(5) Uani 1 1 d . . . . .
H5 H 0.418342 0.460885 0.101864 0.023 Uiso 1 1 calc R U . . .

loop_
_atom_site_aniso_label
_atom_site_aniso_U_11
_atom_site_aniso_U_22
_atom_site_aniso_U_33
_atom_site_aniso_U_23
_atom_site_aniso_U_13
_atom_site_aniso_U_12
N1 0.0185(9) 0.0127(9) 0.0125(9) -0.0004(7) 0.0043(7) 0.0006(7)
C1 0.0186(11) 0.0142(10) 0.0156(10) -0.0003(8) 0.0074(9) -0.0016(8)
N2 0.0165(9) 0.0194(10) 0.0132(9) -0.0001(7) 0.0036(7) 0.0015(8)
C2 0.0190(10) 0.0167(11) 0.0163(10) 0.0024(8) 0.0054(9) 0.0024(9)
C3 0.0261(12) 0.0159(11) 0.0257(12) 0.0025(9) 0.0130(10) 0.0025(9)
C4 0.0257(12) 0.0173(11) 0.0224(12) -0.0046(9) 0.0122(10) -0.0034(9)
C7 0.0148(10) 0.0169(11) 0.0131(10) 0.0003(8) 0.0037(8) -0.0007(8)
C8 0.0182(10) 0.0178(11) 0.0167(10) 0.0013(8) 0.0059(9) 0.0029(9)
C6 0.0160(10) 0.0154(10) 0.0160(10) 0.0003(8) 0.0066(9) -0.0011(8)
C5 0.0195(11) 0.0210(11) 0.0169(10) -0.0038(9) 0.0066(9) -0.0015(9)

loop_
_atom_type_symbol
_atom_type_description
_atom_type_scat_dispersion_real
_atom_type_scat_dispersion_imag
_atom_type_scat_source
C C 0.0015 0.0009 'International Tables Vol C Tables 4.2.6.8 and 6.1.1.4'
H H 0.0000 0.0000 'International Tables Vol C Tables 4.2.6.8 and 6.1.1.4'
N N 0.0030 0.0019 'International Tables Vol C Tables 4.2.6.8 and 6.1.1.4'

loop_
_geom_angle_atom_site_label_1
_geom_angle_atom_site_label_2
_geom_angle_atom_site_label_3
_geom_angle
_geom_angle_site_symmetry_1
_geom_angle_site_symmetry_3
_geom_angle_publ_flag
C7 N1 C1 106.60(17) . . ?
C7 N1 H1N 129(2) . . ?
C1 N1 H1N 124(2) . . ?
N1 C1 C2 131.5(2) . . ?
N1 C1 C6 105.88(18) . . ?
C2 C1 C6 122.55(19) . . ?
C7 N2 C6 105.06(17) . . ?
C7 N2 H2N 139(5) . . ?
C6 N2 H2N 114(5) . . ?
C3 C2 C1 116.3(2) . . ?
C3 C2 H2 121.9 . . ?
C1 C2 H2 121.9 . . ?
C2 C3 C4 121.9(2) . . ?
C2 C3 H3 119.0 . . ?
C4 C3 H3 119.0 . . ?
C5 C4 C3 121.7(2) . . ?
C5 C4 H4 119.2 . . ?
C3 C4 H4 119.2 . . ?
N2 C7 N1 112.82(19) . . ?
N2 C7 C8 123.16(19) . . ?
N1 C7 C8 123.99(18) . . ?
C8 C8 C7 125.3(3) 3_676 . ?
C8 C8 H8 117.3 3_676 . ?
C7 C8 H8 117.3 . . ?
N2 C6 C1 109.62(17) . . ?
N2 C6 C5 130.18(19) . . ?
C1 C6 C5 120.14(19) . . ?
C4 C5 C6 117.5(2) . . ?
C4 C5 H5 121.3 . . ?
C6 C5 H5 121.3 . . ?

loop_
_geom_bond_atom_site_label_1
_geom_bond_atom_site_label_2
_geom_bond_distance
_geom_bond_site_symmetry_2
_geom_bond_publ_flag
N1 C7 1.359(3) . ?
N1 C1 1.377(3) . ?
N1 H1N 0.903(18) . ?
C1 C2 1.390(3) . ?
C1 C6 1.392(3) . ?
N2 C7 1.322(3) . ?
N2 C6 1.382(3) . ?
N2 H2N 0.88(2) . ?
C2 C3 1.376(3) . ?
C2 H2 0.9500 . ?
C3 C4 1.391(3) . ?
C3 H3 0.9500 . ?
C4 C5 1.375(3) . ?
C4 H4 0.9500 . ?
C7 C8 1.446(3) . ?
C8 C8 1.331(4) 3_676 ?
C8 H8 0.9500 . ?
C6 C5 1.393(3) . ?
C5 H5 0.9500 . ?

loop_
_geom_hbond_atom_site_label_D
_geom_hbond_atom_site_label_H
_geom_hbond_atom_site_label_A
_geom_hbond_distance_DH
_geom_hbond_distance_HA
_geom_hbond_distance_DA
_geom_hbond_angle_DHA
_geom_hbond_site_symmetry_A
N1 H1N N2 0.903(18) 1.95(2) 2.839(2) 166(3) 4_676
N2 H2N N1 0.88(2) 1.99(3) 2.839(2) 161(7) 4_575
